data_7214049
loop_
_publ_author_name
'Han, Li-Wei'
'L\"u, Jian'
'Lin, Zu-Jin'
'Cao, Rong'

_publ_section_title
;
 Cobalt-cluster-based coordination polymers with size-matching mixed
 ligands
;
_journal_issue 9
_journal_name_full CrystEngComm
_journal_page_first 1749
_journal_paper_doi 10.1039/c3ce42110d
_journal_volume 16
_journal_year 2014
_chemical_formula_moiety 'C92 H58 Co3 F24 N4 O16'
_chemical_formula_sum 'C92 H58 Co3 F24 N4 O16'
_chemical_formula_weight 2108.21
_chemical_name_systematic
;
 ?
;
_space_group_crystal_system monoclinic
_space_group_IT_number 14
_space_group_name_Hall '-P 2ybc'
_space_group_name_H-M_alt 'P 1 21/c 1'
_symmetry_space_group_name_Hall '-P 2ybc'
_symmetry_space_group_name_H-M 'P 1 21/c 1'
_atom_sites_solution_hydrogens geom
_audit_creation_date 2013-11-22
_audit_creation_method
;
  Olex2 1.2
  (compiled Apr 23 2013 17:54:37, GUI svn.r4466)
;
_cell_angle_alpha 90
_cell_angle_beta 112.420(7)
_cell_angle_gamma 90
_cell_formula_units_Z 2
_cell_length_a 13.336(6)
_cell_length_b 24.714(10)
_cell_length_c 14.403(6)
_cell_measurement_temperature 298(2)
_cell_volume 4388(3)
_computing_molecular_graphics
;
O. V. Dolomanov, L. J. Bourhis, R. J. Gildea, J. A. K. Howard and H. Puschmann,
OLEX2: a complete structure solution, refinement and analysis program.
J. Appl. Cryst. (2009). 42, 339-341.
;
_computing_publication_material
;
O. V. Dolomanov, L. J. Bourhis, R. J. Gildea, J. A. K. Howard and H. Puschmann,
OLEX2: a complete structure solution, refinement and analysis program.
J. Appl. Cryst. (2009). 42, 339-341.
;
_computing_structure_refinement 'SHELXL-2013 (Sheldrick, 2013)'
_diffrn_ambient_temperature 298(2)
_diffrn_measured_fraction_theta_full 0.998
_diffrn_measured_fraction_theta_max 0.997
_diffrn_radiation_type MoK\a
_diffrn_radiation_wavelength 0.71073
_diffrn_reflns_av_R_equivalents 0.0455
_diffrn_reflns_av_unetI/netI 0.0522
_diffrn_reflns_Laue_measured_fraction_full 0.998
_diffrn_reflns_Laue_measured_fraction_max 0.997
_diffrn_reflns_limit_h_max 17
_diffrn_reflns_limit_h_min -17
_diffrn_reflns_limit_k_max 29
_diffrn_reflns_limit_k_min -32
_diffrn_reflns_limit_l_max 18
_diffrn_reflns_limit_l_min -18
_diffrn_reflns_number 34021
_diffrn_reflns_point_group_measured_fraction_full 0.998
_diffrn_reflns_point_group_measured_fraction_max 0.997
_diffrn_reflns_theta_full 25.242
_diffrn_reflns_theta_max 27.507
_diffrn_reflns_theta_min 2.771
_exptl_absorpt_coefficient_mu 0.682
_exptl_crystal_colour purple
_exptl_crystal_density_diffrn 1.595
_exptl_crystal_F_000 2126
_exptl_crystal_size_max 0.2
_exptl_crystal_size_mid 0.1
_exptl_crystal_size_min 0.1
_refine_diff_density_max 1.035
_refine_diff_density_min -0.457
_refine_diff_density_rms 0.074
_refine_ls_extinction_method none
_refine_ls_goodness_of_fit_ref 1.069
_refine_ls_hydrogen_treatment constr
_refine_ls_matrix_type full
_refine_ls_number_parameters 629
_refine_ls_number_reflns 10058
_refine_ls_number_restraints 0
_refine_ls_restrained_S_all 1.069
_refine_ls_R_factor_all 0.0834
_refine_ls_R_factor_gt 0.0644
_refine_ls_shift/su_max 0.001
_refine_ls_shift/su_mean 0.000
_refine_ls_structure_factor_coef Fsqd
_refine_ls_weighting_details 'w=1/[\s^2^(Fo^2^)+(0.0804P)^2^+3.7022P] where P=(Fo^2^+2Fc^2^)/3'
_refine_ls_weighting_scheme calc
_refine_ls_wR_factor_gt 0.1602
_refine_ls_wR_factor_ref 0.1745
_reflns_Friedel_coverage 0.000
_reflns_number_gt 7907
_reflns_number_total 10058
_reflns_threshold_expression 'I > 2\s(I)'
_cod_data_source_file c3ce42110d.txt
_cod_data_source_block 2_bcphfp_BPE_Co3
_cod_database_code 7214049
_olex2_refinement_description
;
1. Fixed Uiso
 At 1.2 times of:
  All C(H) groups, All C(H,H) groups
 At 1.5 times of:
  All O(H) groups
2.a Secondary CH2 refined with riding coordinates:
 C48(H48A,H48B), C41(H41A,H41B)
2.b Aromatic/amide H refined with riding coordinates:
 C7(H7), C6(H6), C4(H4), C3(H3), C13(H13), C14(H14), C10(H10), C11(H11),
 C24(H24), C23(H23), C21(H21), C20(H20), C28(H28), C27(H27), C31(H31), C30(H30),
  C35(H35), C36(H36), C38(H38), C39(H39), C42(H42), C43(H43), C45(H45), C46(H46)
2.c Idealised tetrahedral OH refined as rotating group:
 O8(H8)
;
_shelx_estimated_absorpt_t_max 0.935
_shelx_estimated_absorpt_t_min 0.876
_shelx_space_group_comment
;
The symmetry employed for this shelxl refinement is uniquely defined
by the following loop, which should always be used as a source of
symmetry information in preference to the above space-group names.
They are only intended as comments.
;
_shelxl_version_number 2013-4

loop_
_space_group_symop_operation_xyz
'x, y, z'
'-x, y+1/2, -z+1/2'
'-x, -y, -z'
'x, -y-1/2, z-1/2'

loop_
_atom_site_label
_atom_site_type_symbol
_atom_site_fract_x
_atom_site_fract_y
_atom_site_fract_z
_atom_site_U_iso_or_equiv
_atom_site_adp_type
_atom_site_occupancy
_atom_site_site_symmetry_order
_atom_site_calc_flag
_atom_site_refinement_flags_posn
_atom_site_refinement_flags_adp
_atom_site_refinement_flags_occupancy
Co1 Co 1.32450(3) 0.01638(2) 0.99333(3) 0.03134(13) Uani 1 1 d . . .
O1 O 1.32099(19) -0.04791(10) 1.07317(18) 0.0391(5) Uani 1 1 d . . .
F1 F 1.0837(2) -0.30708(11) 1.1402(2) 0.0701(7) Uani 1 1 d . . .
N1 N 1.2909(2) -0.01030(11) 0.84946(19) 0.0342(6) Uani 1 1 d . . .
C2 C 1.2183(3) -0.11558(13) 1.1108(2) 0.0337(7) Uani 1 1 d . . .
Co2 Co 1.0000 0.0000 1.0000 0.02868(15) Uani 1 2 d S . P
O2 O 1.14220(19) -0.04307(9) 0.99645(16) 0.0370(5) Uani 1 1 d . . .
F3 F 1.0793(2) -0.33239(11) 1.2807(3) 0.0871(10) Uani 1 1 d . . .
N2 N 1.0608(2) -0.01366(11) 1.15956(19) 0.0359(6) Uani 1 1 d . . .
C7 C 1.1221(3) -0.14412(14) 1.0792(3) 0.0412(8) Uani 1 1 d . . .
H7 H 1.0640 -0.1326 1.0225 0.049 Uiso 1 1 calc R U .
O3 O 1.5720(2) -0.43099(10) 1.34843(18) 0.0452(6) Uani 1 1 d . . .
F2 F 0.9887(2) -0.26310(12) 1.2062(3) 0.0830(9) Uani 1 1 d . . .
C6 C 1.1108(3) -0.18936(15) 1.1303(3) 0.0461(9) Uani 1 1 d . . .
H6 H 1.0452 -0.2079 1.1075 0.055 Uiso 1 1 calc R U .
O4 O 1.54233(19) -0.44043(10) 1.48701(17) 0.0391(5) Uani 1 1 d . . .
F4 F 1.1262(3) -0.25685(13) 1.4227(2) 0.0936(11) Uani 1 1 d . . .
C5 C 1.1959(3) -0.20773(14) 1.2153(3) 0.0392(8) Uani 1 1 d . . .
O5 O 1.21717(19) 0.07403(9) 0.97234(18) 0.0390(5) Uani 1 1 d . . .
F5 F 1.0953(3) -0.18361(13) 1.3379(3) 0.0930(11) Uani 1 1 d . . .
C4 C 1.2932(3) -0.17958(16) 1.2444(3) 0.0514(10) Uani 1 1 d . . .
H4 H 1.3522 -0.1913 1.3000 0.062 Uiso 1 1 calc R U .
O6 O 1.08687(18) 0.07084(9) 1.03341(17) 0.0363(5) Uani 1 1 d . . .
F6 F 1.2562(3) -0.20395(12) 1.4346(2) 0.0807(9) Uani 1 1 d . . .
C3 C 1.3043(3) -0.13450(16) 1.1924(3) 0.0490(9) Uani 1 1 d . . .
H3 H 1.3707 -0.1167 1.2130 0.059 Uiso 1 1 calc R U .
F10 F 1.4579(2) 0.28797(12) 1.27588(19) 0.0687(7) Uani 1 1 d . . .
C1 C 1.2260(3) -0.06530(13) 1.0559(2) 0.0340(7) Uani 1 1 d . . .
O7 O 1.5112(4) 0.4387(2) 0.9098(3) 0.1219(19) Uani 1 1 d . . .
F11 F 1.3379(3) 0.27472(12) 1.33777(18) 0.0768(8) Uani 1 1 d . . .
O8 O 1.3715(3) 0.39875(17) 0.7932(2) 0.0755(10) Uani 1 1 d . . .
H8 H 1.3985 0.4115 0.7556 0.113 Uiso 1 1 calc R U .
C12 C 1.4413(3) -0.37279(13) 1.3744(2) 0.0349(7) Uani 1 1 d . . .
F12 F 1.3911(2) 0.35530(12) 1.32753(19) 0.0749(8) Uani 1 1 d . . .
C13 C 1.4081(3) -0.34768(15) 1.2810(3) 0.0435(8) Uani 1 1 d . . .
H13 H 1.4392 -0.3578 1.2359 0.052 Uiso 1 1 calc R U .
F8 F 1.1542(2) 0.32973(11) 1.2556(2) 0.0758(8) Uani 1 1 d . . .
C14 C 1.3297(3) -0.30804(16) 1.2547(3) 0.0460(9) Uani 1 1 d . . .
H14 H 1.3089 -0.2915 1.1921 0.055 Uiso 1 1 calc R U .
F7 F 1.2044(2) 0.39757(10) 1.1927(3) 0.0831(9) Uani 1 1 d . . .
C9 C 1.2810(3) -0.29230(14) 1.3205(3) 0.0415(8) Uani 1 1 d . . .
F9 F 1.0937(2) 0.34005(11) 1.0967(2) 0.0725(8) Uani 1 1 d . . .
C10 C 1.3148(3) -0.31737(15) 1.4134(3) 0.0475(9) Uani 1 1 d . . .
H10 H 1.2836 -0.3074 1.4587 0.057 Uiso 1 1 calc R U .
C11 C 1.3934(3) -0.35660(14) 1.4400(3) 0.0419(8) Uani 1 1 d . . .
H11 H 1.4149 -0.3726 1.5030 0.050 Uiso 1 1 calc R U .
C15 C 1.5230(3) -0.41710(13) 1.4033(2) 0.0345(7) Uani 1 1 d . . .
C8 C 1.1833(3) -0.25313(15) 1.2825(3) 0.0471(9) Uani 1 1 d . . .
C16 C 1.0836(3) -0.28901(18) 1.2272(4) 0.0623(12) Uani 1 1 d . . .
C17 C 1.1644(5) -0.2249(2) 1.3698(4) 0.0667(14) Uani 1 1 d . . .
C19 C 1.1928(3) 0.14945(13) 1.0617(2) 0.0332(7) Uani 1 1 d . . .
C24 C 1.2767(3) 0.17684(14) 1.0482(3) 0.0407(8) Uani 1 1 d . . .
H24 H 1.3150 0.1604 1.0137 0.049 Uiso 1 1 calc R U .
C23 C 1.3036(3) 0.22854(15) 1.0857(3) 0.0446(8) Uani 1 1 d . . .
H23 H 1.3611 0.2464 1.0774 0.054 Uiso 1 1 calc R U .
C22 C 1.2463(3) 0.25431(13) 1.1355(3) 0.0377(7) Uani 1 1 d . . .
C21 C 1.1645(3) 0.22622(15) 1.1512(3) 0.0425(8) Uani 1 1 d . . .
H21 H 1.1266 0.2423 1.1864 0.051 Uiso 1 1 calc R U .
C20 C 1.1390(3) 0.17407(14) 1.1146(3) 0.0389(8) Uani 1 1 d . . .
H20 H 1.0844 0.1553 1.1262 0.047 Uiso 1 1 calc R U .
C18 C 1.1640(3) 0.09356(13) 1.0203(2) 0.0331(7) Uani 1 1 d . . .
C29 C 1.3863(3) 0.39034(17) 0.9594(3) 0.0468(9) Uani 1 1 d . . .
C28 C 1.2909(3) 0.36100(18) 0.9277(3) 0.0527(10) Uani 1 1 d . . .
H28 H 1.2505 0.3564 0.8595 0.063 Uiso 1 1 calc R U .
C27 C 1.2561(3) 0.33871(16) 0.9975(3) 0.0479(9) Uani 1 1 d . . .
H27 H 1.1908 0.3199 0.9758 0.057 Uiso 1 1 calc R U .
C26 C 1.3163(3) 0.34368(14) 1.0996(3) 0.0384(7) Uani 1 1 d . . .
C31 C 1.4082(3) 0.37550(17) 1.1301(3) 0.0491(9) Uani 1 1 d . . .
H31 H 1.4471 0.3813 1.1982 0.059 Uiso 1 1 calc R U .
C30 C 1.4431(3) 0.39870(19) 1.0607(3) 0.0546(10) Uani 1 1 d . . .
H30 H 1.5051 0.4201 1.0822 0.065 Uiso 1 1 calc R U .
C32 C 1.4300(4) 0.4120(2) 0.8854(4) 0.0629(12) Uani 1 1 d . . .
C25 C 1.2782(3) 0.31256(14) 1.1734(3) 0.0396(8) Uani 1 1 d . . .
C34 C 1.3671(4) 0.30795(17) 1.2794(3) 0.0543(10) Uani 1 1 d . . .
C33 C 1.1815(4) 0.34481(16) 1.1796(4) 0.0558(11) Uani 1 1 d . . .
C35 C 1.2046(3) -0.04090(17) 0.7987(3) 0.0496(9) Uani 1 1 d . . .
H35 H 1.1598 -0.0521 0.8311 0.059 Uiso 1 1 calc R U .
C36 C 1.1792(4) -0.0565(2) 0.7017(3) 0.0636(12) Uani 1 1 d . . .
H36 H 1.1185 -0.0779 0.6693 0.076 Uiso 1 1 calc R U .
C37 C 1.2447(4) -0.0402(2) 0.6514(3) 0.0625(12) Uani 1 1 d . . .
C38 C 1.3343(4) -0.00894(17) 0.7040(3) 0.0516(10) Uani 1 1 d . . .
H38 H 1.3805 0.0026 0.6732 0.062 Uiso 1 1 calc R U .
C39 C 1.3548(3) 0.00507(14) 0.8016(3) 0.0401(8) Uani 1 1 d . . .
H39 H 1.4155 0.0261 0.8360 0.048 Uiso 1 1 calc R U .
C48 C 1.2174(5) -0.0546(2) 0.5416(3) 0.0831(16) Uani 1 1 d . . .
H48A H 1.2831 -0.0611 0.5295 0.100 Uiso 1 1 calc R U .
H48B H 1.1727 -0.0869 0.5235 0.100 Uiso 1 1 calc R U .
C41 C 1.1600(6) -0.0095(3) 0.4842(4) 0.103(2) Uani 1 1 d . . .
H41A H 1.2044 0.0227 0.5067 0.123 Uiso 1 1 calc R U .
H41B H 1.0944 -0.0040 0.4971 0.123 Uiso 1 1 calc R U .
C42 C 1.1612(4) 0.0023(2) 1.2183(3) 0.0624(12) Uani 1 1 d . . .
H42 H 1.2067 0.0157 1.1883 0.075 Uiso 1 1 calc R U .
C43 C 1.1992(5) -0.0003(3) 1.3214(4) 0.095(2) Uani 1 1 d . . .
H43 H 1.2711 0.0082 1.3597 0.114 Uiso 1 1 calc R U .
C44 C 1.1285(5) -0.0160(2) 1.3689(3) 0.0848(18) Uani 1 1 d . . .
C45 C 1.0383(5) -0.0418(3) 1.3070(3) 0.102(2) Uani 1 1 d . . .
H45 H 0.9980 -0.0625 1.3342 0.122 Uiso 1 1 calc R U .
C46 C 1.0058(4) -0.0378(2) 1.2055(3) 0.0657(13) Uani 1 1 d . . .
H46 H 0.9397 -0.0534 1.1662 0.079 Uiso 1 1 calc R U .

loop_
_atom_site_aniso_label
_atom_site_aniso_U_11
_atom_site_aniso_U_22
_atom_site_aniso_U_33
_atom_site_aniso_U_23
_atom_site_aniso_U_13
_atom_site_aniso_U_12
Co1 0.0374(3) 0.0299(2) 0.0272(2) -0.00253(16) 0.01280(18) -0.00452(17)
O1 0.0401(13) 0.0346(13) 0.0463(13) 0.0063(10) 0.0206(11) -0.0030(10)
F1 0.0567(15) 0.0503(15) 0.097(2) 0.0111(14) 0.0215(14) -0.0047(12)
N1 0.0452(16) 0.0303(14) 0.0247(12) -0.0027(10) 0.0106(11) 0.0023(12)
C2 0.0367(17) 0.0285(16) 0.0384(16) 0.0048(13) 0.0171(14) 0.0034(13)
Co2 0.0331(3) 0.0273(3) 0.0245(3) 0.0018(2) 0.0098(2) -0.0033(2)
O2 0.0452(13) 0.0312(12) 0.0347(11) 0.0077(9) 0.0153(10) 0.0063(10)
F3 0.0673(17) 0.0625(17) 0.138(3) 0.0530(18) 0.0469(18) 0.0001(14)
N2 0.0407(15) 0.0380(16) 0.0258(12) 0.0009(11) 0.0090(11) -0.0036(12)
C7 0.0353(17) 0.0341(18) 0.0465(19) 0.0108(15) 0.0071(15) 0.0009(14)
O3 0.0488(15) 0.0461(15) 0.0436(13) 0.0015(11) 0.0210(12) 0.0108(12)
F2 0.0457(14) 0.079(2) 0.135(3) 0.0475(18) 0.0461(16) 0.0177(13)
C6 0.0375(19) 0.0345(19) 0.062(2) 0.0113(16) 0.0144(17) -0.0028(15)
O4 0.0434(13) 0.0366(13) 0.0362(12) 0.0094(10) 0.0138(10) 0.0072(10)
F4 0.117(3) 0.095(2) 0.113(2) 0.0532(19) 0.094(2) 0.0462(19)
C5 0.0385(18) 0.0327(18) 0.0517(19) 0.0155(15) 0.0233(16) 0.0091(14)
O5 0.0433(13) 0.0324(13) 0.0443(13) -0.0017(10) 0.0201(11) 0.0023(10)
F5 0.116(2) 0.081(2) 0.115(2) 0.0431(18) 0.080(2) 0.0649(19)
C4 0.041(2) 0.051(2) 0.053(2) 0.0255(18) 0.0072(17) 0.0029(17)
O6 0.0401(13) 0.0279(12) 0.0417(12) 0.0003(9) 0.0165(10) -0.0047(10)
F6 0.112(3) 0.0674(19) 0.0728(18) 0.0039(14) 0.0465(18) 0.0269(18)
C3 0.0322(18) 0.048(2) 0.059(2) 0.0194(18) 0.0078(16) -0.0020(16)
F10 0.0542(15) 0.0824(19) 0.0588(14) 0.0067(13) 0.0095(12) -0.0043(14)
C1 0.0431(18) 0.0296(16) 0.0325(15) -0.0015(12) 0.0182(14) -0.0007(14)
O7 0.100(3) 0.201(5) 0.071(2) 0.008(3) 0.040(2) -0.074(3)
F11 0.102(2) 0.0824(19) 0.0494(13) 0.0018(13) 0.0325(14) -0.0361(17)
O8 0.073(2) 0.106(3) 0.0544(18) 0.0070(18) 0.0319(17) -0.014(2)
C12 0.0369(17) 0.0291(16) 0.0374(16) 0.0057(13) 0.0128(14) 0.0026(13)
F12 0.098(2) 0.0712(18) 0.0557(14) -0.0259(13) 0.0302(14) -0.0397(16)
C13 0.048(2) 0.043(2) 0.0467(19) 0.0135(15) 0.0261(17) 0.0146(16)
F8 0.0897(19) 0.0686(18) 0.100(2) -0.0348(15) 0.0711(18) -0.0268(15)
C14 0.048(2) 0.048(2) 0.0466(19) 0.0239(16) 0.0240(17) 0.0188(17)
F7 0.090(2) 0.0376(14) 0.153(3) -0.0272(16) 0.081(2) -0.0159(13)
C9 0.0408(19) 0.0346(18) 0.055(2) 0.0162(15) 0.0251(16) 0.0113(15)
F9 0.0493(15) 0.0652(17) 0.109(2) -0.0042(15) 0.0363(15) 0.0031(12)
C10 0.058(2) 0.041(2) 0.054(2) 0.0178(17) 0.0329(19) 0.0146(17)
C11 0.051(2) 0.0378(19) 0.0402(18) 0.0150(14) 0.0210(16) 0.0117(16)
C15 0.0323(16) 0.0285(16) 0.0391(16) 0.0037(13) 0.0097(13) 0.0017(13)
C8 0.046(2) 0.041(2) 0.064(2) 0.0217(17) 0.0322(18) 0.0129(16)
C16 0.047(2) 0.050(3) 0.097(4) 0.034(2) 0.035(2) 0.0078(19)
C17 0.083(3) 0.057(3) 0.079(3) 0.032(2) 0.052(3) 0.037(3)
C19 0.0347(16) 0.0297(16) 0.0341(15) 0.0003(12) 0.0120(13) -0.0016(13)
C24 0.045(2) 0.0319(18) 0.056(2) -0.0038(15) 0.0311(17) -0.0036(15)
C23 0.044(2) 0.038(2) 0.062(2) -0.0069(17) 0.0322(18) -0.0104(16)
C22 0.0415(18) 0.0300(17) 0.0451(18) -0.0092(14) 0.0204(15) -0.0079(14)
C21 0.047(2) 0.040(2) 0.052(2) -0.0134(16) 0.0318(17) -0.0128(16)
C20 0.0349(17) 0.0394(19) 0.0485(19) -0.0091(15) 0.0226(15) -0.0125(14)
C18 0.0358(17) 0.0287(16) 0.0309(14) 0.0028(12) 0.0083(13) -0.0001(13)
C29 0.046(2) 0.051(2) 0.048(2) 0.0056(17) 0.0243(17) -0.0018(17)
C28 0.051(2) 0.060(3) 0.043(2) 0.0055(18) 0.0134(17) -0.0057(19)
C27 0.040(2) 0.049(2) 0.050(2) -0.0031(17) 0.0122(16) -0.0141(17)
C26 0.0402(18) 0.0318(18) 0.0453(18) -0.0028(14) 0.0188(15) -0.0047(14)
C31 0.044(2) 0.055(2) 0.048(2) -0.0025(17) 0.0169(17) -0.0155(18)
C30 0.047(2) 0.069(3) 0.052(2) -0.0002(19) 0.0227(18) -0.020(2)
C32 0.058(3) 0.078(3) 0.061(3) 0.012(2) 0.031(2) -0.003(2)
C25 0.0406(18) 0.0377(19) 0.0472(19) -0.0094(15) 0.0241(16) -0.0099(15)
C34 0.067(3) 0.050(2) 0.047(2) -0.0084(17) 0.023(2) -0.021(2)
C33 0.059(3) 0.039(2) 0.084(3) -0.016(2) 0.045(2) -0.0119(19)
C35 0.054(2) 0.057(2) 0.0337(17) -0.0049(16) 0.0132(16) -0.0093(19)
C36 0.070(3) 0.075(3) 0.0357(19) -0.0136(19) 0.0087(19) -0.017(2)
C37 0.080(3) 0.071(3) 0.0327(19) -0.0060(19) 0.017(2) 0.004(2)
C38 0.064(3) 0.058(3) 0.0362(18) 0.0024(17) 0.0232(18) 0.007(2)
C39 0.053(2) 0.0342(18) 0.0358(16) 0.0027(13) 0.0200(16) 0.0076(15)
C48 0.108(4) 0.092(4) 0.042(2) -0.005(2) 0.021(3) 0.008(3)
C41 0.145(7) 0.088(4) 0.057(3) 0.000(3) 0.018(4) 0.017(4)
C42 0.059(3) 0.079(3) 0.040(2) -0.001(2) 0.0096(19) -0.026(2)
C43 0.090(4) 0.132(5) 0.041(2) 0.003(3) 0.000(2) -0.050(4)
C44 0.107(4) 0.097(4) 0.035(2) 0.008(2) 0.010(3) -0.015(3)
C45 0.086(4) 0.180(7) 0.036(2) 0.014(3) 0.020(2) -0.056(4)
C46 0.063(3) 0.096(4) 0.0312(18) 0.003(2) 0.0106(18) -0.032(3)

loop_
_atom_type_symbol
_atom_type_description
_atom_type_scat_dispersion_real
_atom_type_scat_dispersion_imag
_atom_type_scat_source
C C 0.0033 0.0016 'International Tables Vol C Tables 4.2.6.8 and 6.1.1.4'
H H 0.0000 0.0000 'International Tables Vol C Tables 4.2.6.8 and 6.1.1.4'
N N 0.0061 0.0033 'International Tables Vol C Tables 4.2.6.8 and 6.1.1.4'
O O 0.0106 0.0060 'International Tables Vol C Tables 4.2.6.8 and 6.1.1.4'
F F 0.0171 0.0103 'International Tables Vol C Tables 4.2.6.8 and 6.1.1.4'
Co Co 0.3494 0.9721 'International Tables Vol C Tables 4.2.6.8 and 6.1.1.4'

loop_
_geom_angle_atom_site_label_1
_geom_angle_atom_site_label_2
_geom_angle_atom_site_label_3
_geom_angle
_geom_angle_site_symmetry_1
_geom_angle_site_symmetry_3
O1 Co1 N1 106.56(11) . .
O1 Co1 O4 124.43(10) . 2_857
O4 Co1 N1 98.91(11) 2_857 .
O5 Co1 O1 119.81(10) . .
O5 Co1 N1 102.25(10) . .
O5 Co1 O4 101.01(11) . 2_857
C1 O1 Co1 113.7(2) . .
C35 N1 Co1 123.0(2) . .
C35 N1 C39 117.5(3) . .
C39 N1 Co1 119.4(2) . .
C7 C2 C1 119.5(3) . .
C3 C2 C7 118.4(3) . .
C3 C2 C1 122.1(3) . .
O2 Co2 O2 180.0 3_757 .
N2 Co2 O2 91.62(10) . 3_757
N2 Co2 O2 88.39(10) 3_757 3_757
N2 Co2 O2 91.61(10) 3_757 .
N2 Co2 O2 88.38(10) . .
N2 Co2 N2 180.0 . 3_757
O6 Co2 O2 89.79(9) . 3_757
O6 Co2 O2 90.21(9) . .
O6 Co2 O2 89.79(9) 3_757 .
O6 Co2 O2 90.21(9) 3_757 3_757
O6 Co2 N2 93.77(10) 3_757 .
O6 Co2 N2 86.23(10) . .
O6 Co2 N2 86.23(10) 3_757 3_757
O6 Co2 N2 93.77(10) . 3_757
O6 Co2 O6 180.00(6) 3_757 .
C1 O2 Co2 139.0(2) . .
C42 N2 Co2 120.4(3) . .
C46 N2 Co2 123.9(2) . .
C46 N2 C42 115.7(3) . .
C2 C7 C6 121.0(3) . .
C7 C6 C5 121.1(3) . .
C15 O4 Co1 103.0(2) . 2_847
C6 C5 C4 117.2(3) . .
C6 C5 C8 123.1(3) . .
C4 C5 C8 119.5(3) . .
C18 O5 Co1 136.5(2) . .
C3 C4 C5 121.4(3) . .
C18 O6 Co2 140.6(2) . .
C2 C3 C4 120.8(3) . .
O1 C1 C2 116.2(3) . .
O2 C1 O1 123.5(3) . .
O2 C1 C2 120.3(3) . .
C13 C12 C15 121.9(3) . .
C11 C12 C13 118.0(3) . .
C11 C12 C15 120.0(3) . .
C14 C13 C12 120.8(3) . .
C13 C14 C9 120.9(3) . .
C14 C9 C8 118.8(3) . .
C10 C9 C14 117.9(3) . .
C10 C9 C8 122.8(3) . .
C11 C10 C9 121.2(3) . .
C10 C11 C12 121.1(3) . .
O3 C15 O4 120.6(3) . .
O3 C15 C12 121.9(3) . .
O4 C15 C12 117.5(3) . .
C5 C8 C9 113.6(3) . .
C5 C8 C16 112.0(3) . .
C5 C8 C17 106.0(3) . .
C16 C8 C9 105.5(3) . .
C16 C8 C17 107.8(4) . .
C17 C8 C9 111.9(3) . .
F1 C16 F2 106.6(4) . .
F1 C16 C8 111.7(3) . .
F3 C16 F1 106.9(4) . .
F3 C16 F2 105.5(3) . .
F3 C16 C8 112.4(4) . .
F2 C16 C8 113.2(4) . .
F4 C17 F5 106.6(4) . .
F4 C17 F6 106.3(4) . .
F4 C17 C8 114.6(4) . .
F5 C17 C8 111.9(4) . .
F6 C17 F5 106.0(5) . .
F6 C17 C8 110.9(4) . .
C24 C19 C18 119.7(3) . .
C20 C19 C24 118.9(3) . .
C20 C19 C18 121.4(3) . .
C23 C24 C19 120.1(3) . .
C24 C23 C22 121.0(3) . .
C23 C22 C25 118.7(3) . .
C21 C22 C23 118.6(3) . .
C21 C22 C25 122.6(3) . .
C22 C21 C20 119.9(3) . .
C19 C20 C21 121.3(3) . .
O5 C18 C19 117.3(3) . .
O6 C18 O5 125.4(3) . .
O6 C18 C19 117.2(3) . .
C28 C29 C32 120.8(4) . .
C30 C29 C28 119.5(3) . .
C30 C29 C32 119.7(4) . .
C27 C28 C29 119.7(4) . .
C28 C27 C26 121.4(3) . .
C27 C26 C25 118.5(3) . .
C31 C26 C27 118.2(3) . .
C31 C26 C25 123.4(3) . .
C26 C31 C30 120.8(4) . .
C31 C30 C29 120.3(4) . .
O7 C32 O8 124.1(4) . .
O7 C32 C29 122.8(4) . .
O8 C32 C29 113.1(4) . .
C22 C25 C26 109.8(3) . .
C22 C25 C33 112.2(3) . .
C26 C25 C33 106.4(3) . .
C34 C25 C22 106.6(3) . .
C34 C25 C26 112.8(3) . .
C34 C25 C33 109.0(3) . .
F10 C34 F11 106.6(4) . .
F10 C34 F12 107.7(3) . .
F10 C34 C25 111.1(3) . .
F11 C34 F12 106.3(3) . .
F11 C34 C25 111.7(3) . .
F12 C34 C25 113.1(4) . .
F8 C33 F7 106.1(3) . .
F8 C33 C25 113.4(4) . .
F7 C33 C25 111.1(3) . .
F9 C33 F8 107.0(3) . .
F9 C33 F7 106.9(4) . .
F9 C33 C25 111.9(3) . .
N1 C35 C36 123.1(4) . .
C35 C36 C37 119.6(4) . .
C36 C37 C48 121.7(5) . .
C38 C37 C36 117.3(4) . .
C38 C37 C48 121.0(5) . .
C39 C38 C37 119.8(4) . .
N1 C39 C38 122.6(4) . .
C41 C48 C37 106.5(5) . .
C48 C41 C44 113.8(5) . 1_554
N2 C42 C43 122.3(4) . .
C42 C43 C44 119.7(5) . .
C43 C44 C41 121.9(5) . 1_556
C45 C44 C41 124.2(6) . 1_556
C45 C44 C43 113.6(4) . .
C46 C45 C44 120.9(5) . .
N2 C46 C45 124.6(4) . .

loop_
_geom_bond_atom_site_label_1
_geom_bond_atom_site_label_2
_geom_bond_distance
_geom_bond_site_symmetry_2
Co1 O1 1.972(2) .
Co1 N1 2.054(3) .
Co1 O4 1.997(2) 2_857
Co1 O5 1.960(2) .
O1 C1 1.269(4) .
F1 C16 1.330(6) .
N1 C35 1.337(5) .
N1 C39 1.340(5) .
C2 C7 1.380(5) .
C2 C3 1.373(5) .
C2 C1 1.497(4) .
Co2 O2 2.192(2) 3_757
Co2 O2 2.192(2) .
Co2 N2 2.152(3) 3_757
Co2 N2 2.152(3) .
Co2 O6 2.053(2) 3_757
Co2 O6 2.053(2) .
O2 C1 1.246(4) .
F3 C16 1.335(5) .
N2 C42 1.342(5) .
N2 C46 1.305(5) .
C7 C6 1.378(5) .
O3 C15 1.251(4) .
F2 C16 1.346(5) .
C6 C5 1.391(5) .
O4 Co1 1.997(2) 2_847
O4 C15 1.271(4) .
F4 C17 1.328(5) .
C5 C4 1.389(5) .
C5 C8 1.532(5) .
O5 C18 1.260(4) .
F5 C17 1.333(5) .
C4 C3 1.381(5) .
O6 C18 1.247(4) .
F6 C17 1.328(6) .
F10 C34 1.327(5) .
O7 C32 1.201(6) .
F11 C34 1.336(5) .
O8 C32 1.299(6) .
C12 C13 1.391(5) .
C12 C11 1.386(5) .
C12 C15 1.488(4) .
F12 C34 1.336(5) .
C13 C14 1.376(5) .
F8 C33 1.332(5) .
C14 C9 1.394(5) .
F7 C33 1.336(5) .
C9 C10 1.384(5) .
C9 C8 1.546(5) .
F9 C33 1.320(5) .
C10 C11 1.371(5) .
C8 C16 1.543(6) .
C8 C17 1.540(6) .
C19 C24 1.383(5) .
C19 C20 1.372(5) .
C19 C18 1.495(4) .
C24 C23 1.380(5) .
C23 C22 1.387(5) .
C22 C21 1.383(5) .
C22 C25 1.541(5) .
C21 C20 1.385(5) .
C29 C28 1.382(5) .
C29 C30 1.379(6) .
C29 C32 1.495(5) .
C28 C27 1.373(5) .
C27 C26 1.387(5) .
C26 C31 1.380(5) .
C26 C25 1.547(5) .
C31 C30 1.378(5) .
C25 C34 1.538(6) .
C25 C33 1.547(5) .
C35 C36 1.362(5) .
C36 C37 1.390(7) .
C37 C38 1.382(6) .
C37 C48 1.523(6) .
C38 C39 1.371(5) .
C48 C41 1.424(8) .
C41 C44 1.559(7) 1_554
C42 C43 1.375(6) .
C43 C44 1.414(8) .
C44 C41 1.559(7) 1_556
C44 C45 1.352(7) .
C45 C46 1.360(6) .
